data_7200488
loop_
_publ_author_name
'Meng, Qing'
'Gao, Jianhua'
'Li, Rongjin'
'Jiang, Lang'
'Wang, Chengliang'
'Zhao, Huaping'
'Liu, Caiming'
'Li, Hongxiang'
'Hu, Wenping'

_publ_section_title
;
 New type of organic semiconductors for field-effect transistors with
 carbon-carbon triple bonds
;
_journal_issue 10
_journal_name_full 'Journal of Materials Chemistry'
_journal_page_first 1477
_journal_paper_doi 10.1039/b816590d
_journal_volume 19
_journal_year 2009
_chemical_formula_sum 'C24 H14 S2'
_chemical_formula_weight 366.47
_chemical_name_systematic
;
?
;
_space_group_IT_number 15
_symmetry_cell_setting monoclinic
_symmetry_space_group_name_Hall '-C 2yc'
_symmetry_space_group_name_H-M 'C 1 2/c 1'
_atom_sites_solution_hydrogens geom
_atom_sites_solution_primary direct
_atom_sites_solution_secondary difmap
_audit_creation_method SHELXL-97
_cell_angle_alpha 90.00
_cell_angle_beta 104.70(3)
_cell_angle_gamma 90.00
_cell_formula_units_Z 4
_cell_length_a 32.633(7)
_cell_length_b 4.9552(10)
_cell_length_c 11.018(2)
_cell_measurement_reflns_used 2421
_cell_measurement_temperature 113(2)
_cell_measurement_theta_max 25.0
_cell_measurement_theta_min 2.3
_cell_volume 1723.3(6)
_computing_cell_refinement crystalclear
_computing_data_collection crystalclear
_computing_data_reduction crystalclear
_computing_molecular_graphics 'Bruker SHELXTL'
_computing_publication_material 'Bruker SHELXTL'
_computing_structure_refinement 'SHELXL-97 (Sheldrick, 1997)'
_computing_structure_solution 'SHELXS-97 (Sheldrick, 1990)'
_diffrn_ambient_temperature 113(2)
_diffrn_measured_fraction_theta_full 0.961
_diffrn_measured_fraction_theta_max 0.961
_diffrn_measurement_device_type 'Rigaku Saturn'
_diffrn_measurement_method '\w scans'
_diffrn_radiation_monochromator confocal
_diffrn_radiation_source 'Rotating anode'
_diffrn_radiation_type MoK\a
_diffrn_radiation_wavelength 0.71073
_diffrn_reflns_av_R_equivalents 0.0788
_diffrn_reflns_av_sigmaI/netI 0.0710
_diffrn_reflns_limit_h_max 38
_diffrn_reflns_limit_h_min -38
_diffrn_reflns_limit_k_max 5
_diffrn_reflns_limit_k_min -5
_diffrn_reflns_limit_l_max 13
_diffrn_reflns_limit_l_min -12
_diffrn_reflns_number 5709
_diffrn_reflns_theta_full 25.02
_diffrn_reflns_theta_max 25.02
_diffrn_reflns_theta_min 2.58
_exptl_absorpt_coefficient_mu 0.313
_exptl_absorpt_correction_T_max 0.9969
_exptl_absorpt_correction_T_min 0.9575
_exptl_absorpt_correction_type multi-scan
_exptl_absorpt_process_details crystalclear
_exptl_crystal_density_diffrn 1.413
_exptl_crystal_density_method 'not measured'
_exptl_crystal_F_000 760
_exptl_crystal_size_max 0.14
_exptl_crystal_size_mid 0.12
_exptl_crystal_size_min 0.01
_refine_diff_density_max 0.564
_refine_diff_density_min -0.347
_refine_diff_density_rms 0.092
_refine_ls_extinction_coef 0.0034(10)
_refine_ls_extinction_expression Fc^*^=kFc[1+0.001xFc^2^\l^3^/sin(2\q)]^-1/4^
_refine_ls_extinction_method SHELXL
_refine_ls_goodness_of_fit_ref 1.119
_refine_ls_hydrogen_treatment constr
_refine_ls_matrix_type full
_refine_ls_number_parameters 119
_refine_ls_number_reflns 1459
_refine_ls_number_restraints 0
_refine_ls_restrained_S_all 1.119
_refine_ls_R_factor_all 0.0894
_refine_ls_R_factor_gt 0.0821
_refine_ls_shift/su_max 0.000
_refine_ls_shift/su_mean 0.000
_refine_ls_structure_factor_coef Fsqd
_refine_ls_weighting_details 'calc w=1/[\s^2^(Fo^2^)+(0.0391P)^2^+16.3991P] where P=(Fo^2^+2Fc^2^)/3'
_refine_ls_weighting_scheme calc
_refine_ls_wR_factor_gt 0.1675
_refine_ls_wR_factor_ref 0.1716
_reflns_number_gt 1344
_reflns_number_total 1459
_reflns_threshold_expression >2sigma(I)
_cod_data_source_file b816590d.txt
_cod_data_source_block 1c
_cod_depositor_comments
;
The following automatic conversions were performed:
'_symmetry_cell_setting' value 'Monoclinic' changed to 'monoclinic'
according to '/home/saulius/struct/CIF-dictionaries/cif_core.dic'
dictionary named 'cif_core.dic' version 2.4.1 from 2010-06-29.

Automatic conversion script
Id: cif_fix_enum 1527 2010-12-29 10:47:43Z saulius 
;
_cod_original_sg_symbol_H-M C2/c
_cod_database_code 7200488

loop_
_symmetry_equiv_pos_as_xyz
'x, y, z'
'-x, y, -z+1/2'
'x+1/2, y+1/2, z'
'-x+1/2, y+1/2, -z+1/2'
'-x, -y, -z'
'x, -y, z-1/2'
'-x+1/2, -y+1/2, -z'
'x+1/2, -y+1/2, z-1/2'

loop_
_atom_site_label
_atom_site_type_symbol
_atom_site_fract_x
_atom_site_fract_y
_atom_site_fract_z
_atom_site_U_iso_or_equiv
_atom_site_adp_type
_atom_site_occupancy
_atom_site_symmetry_multiplicity
_atom_site_calc_flag
_atom_site_refinement_flags
_atom_site_disorder_assembly
_atom_site_disorder_group
S1 S 0.03310(3) 1.1890(2) 0.12921(10) 0.0146(4) Uani 1 1 d . . .
C1 C 0.01727(14) 1.4066(9) 0.0024(4) 0.0157(10) Uani 1 1 d . . .
C2 C 0.04055(13) 1.3613(9) -0.0826(4) 0.0155(10) Uani 1 1 d . . .
H2 H 0.0364 1.4592 -0.1588 0.019 Uiso 1 1 calc R . .
C3 C 0.07111(13) 1.1571(9) -0.0471(4) 0.0146(10) Uani 1 1 d . . .
H3 H 0.0895 1.1028 -0.0972 0.018 Uiso 1 1 calc R . .
C4 C 0.07176(14) 1.0436(9) 0.0672(4) 0.0161(10) Uani 1 1 d . . .
C5 C 0.09823(13) 0.8380(9) 0.1325(4) 0.0157(10) Uani 1 1 d . . .
C6 C 0.12161(13) 0.6645(9) 0.1879(4) 0.0150(10) Uani 1 1 d . . .
C7 C 0.14994(14) 0.4583(10) 0.2522(4) 0.0178(10) Uani 1 1 d . . .
C8 C 0.18165(14) 0.3591(10) 0.1997(5) 0.0215(11) Uani 1 1 d . . .
H8 H 0.1844 0.4277 0.1216 0.026 Uiso 1 1 calc R . .
C9 C 0.20910(16) 0.1613(10) 0.2612(5) 0.0256(12) Uani 1 1 d . . .
H9 H 0.2304 0.0934 0.2243 0.031 Uiso 1 1 calc R . .
C10 C 0.20589(15) 0.0611(11) 0.3760(5) 0.0248(12) Uani 1 1 d . . .
H10 H 0.2251 -0.0725 0.4184 0.030 Uiso 1 1 calc R . .
C11 C 0.17438(15) 0.1577(11) 0.4282(5) 0.0250(12) Uani 1 1 d . . .
H11 H 0.1718 0.0885 0.5063 0.030 Uiso 1 1 calc R . .
C12 C 0.14662(15) 0.3543(9) 0.3672(4) 0.0196(11) Uani 1 1 d . . .
H12 H 0.1251 0.4192 0.4038 0.023 Uiso 1 1 calc R . .

loop_
_atom_site_aniso_label
_atom_site_aniso_U_11
_atom_site_aniso_U_22
_atom_site_aniso_U_33
_atom_site_aniso_U_23
_atom_site_aniso_U_13
_atom_site_aniso_U_12
S1 0.0161(6) 0.0133(6) 0.0144(6) 0.0007(4) 0.0040(4) 0.0023(4)
C1 0.016(2) 0.015(2) 0.014(2) 0.0010(18) 0.0008(18) -0.0015(19)
C2 0.016(2) 0.015(3) 0.014(2) 0.0035(18) 0.0018(17) 0.0014(18)
C3 0.014(2) 0.014(2) 0.017(2) 0.0009(18) 0.0056(17) 0.0010(18)
C4 0.016(2) 0.016(3) 0.017(2) -0.0035(19) 0.0062(18) -0.0042(18)
C5 0.012(2) 0.015(2) 0.021(2) -0.0016(19) 0.0039(18) -0.0032(18)
C6 0.015(2) 0.012(2) 0.019(2) -0.0009(19) 0.0043(18) -0.0014(19)
C7 0.013(2) 0.017(3) 0.021(2) -0.001(2) -0.0004(18) 0.0001(19)
C8 0.017(2) 0.021(3) 0.027(3) 0.002(2) 0.0058(19) 0.002(2)
C9 0.021(2) 0.022(3) 0.033(3) 0.000(2) 0.006(2) 0.006(2)
C10 0.019(2) 0.021(3) 0.030(3) 0.003(2) -0.001(2) 0.006(2)
C11 0.023(3) 0.031(3) 0.020(2) 0.006(2) 0.002(2) -0.001(2)
C12 0.019(2) 0.017(3) 0.021(2) 0.001(2) 0.0026(19) 0.0004(19)

loop_
_atom_type_symbol
_atom_type_description
_atom_type_scat_dispersion_real
_atom_type_scat_dispersion_imag
_atom_type_scat_source
C C 0.0033 0.0016 'International Tables Vol C Tables 4.2.6.8 and 6.1.1.4'
H H 0.0000 0.0000 'International Tables Vol C Tables 4.2.6.8 and 6.1.1.4'
S S 0.1246 0.1234 'International Tables Vol C Tables 4.2.6.8 and 6.1.1.4'

loop_
_geom_angle_atom_site_label_1
_geom_angle_atom_site_label_2
_geom_angle_atom_site_label_3
_geom_angle
_geom_angle_site_symmetry_1
_geom_angle_site_symmetry_3
_geom_angle_publ_flag
C4 S1 C1 92.2(2) . . ?
C2 C1 C1 130.0(5) . 5_585 ?
C2 C1 S1 110.2(3) . . ?
C1 C1 S1 119.7(4) 5_585 . ?
C1 C2 C3 114.0(4) . . ?
C1 C2 H2 123.0 . . ?
C3 C2 H2 123.0 . . ?
C4 C3 C2 113.2(4) . . ?
C4 C3 H3 123.4 . . ?
C2 C3 H3 123.4 . . ?
C3 C4 C5 128.9(4) . . ?
C3 C4 S1 110.3(3) . . ?
C5 C4 S1 120.8(3) . . ?
C6 C5 C4 178.7(5) . . ?
C5 C6 C7 178.9(5) . . ?
C12 C7 C8 118.8(4) . . ?
C12 C7 C6 121.4(4) . . ?
C8 C7 C6 119.8(4) . . ?
C9 C8 C7 120.2(5) . . ?
C9 C8 H8 119.9 . . ?
C7 C8 H8 119.9 . . ?
C8 C9 C10 120.7(5) . . ?
C8 C9 H9 119.7 . . ?
C10 C9 H9 119.7 . . ?
C11 C10 C9 119.4(5) . . ?
C11 C10 H10 120.3 . . ?
C9 C10 H10 120.3 . . ?
C10 C11 C12 120.4(5) . . ?
C10 C11 H11 119.8 . . ?
C12 C11 H11 119.8 . . ?
C11 C12 C7 120.6(5) . . ?
C11 C12 H12 119.7 . . ?
C7 C12 H12 119.7 . . ?

loop_
_geom_bond_atom_site_label_1
_geom_bond_atom_site_label_2
_geom_bond_distance
_geom_bond_site_symmetry_2
_geom_bond_publ_flag
S1 C4 1.736(5) . ?
S1 C1 1.736(4) . ?
C1 C2 1.365(6) . ?
C1 C1 1.449(9) 5_585 ?
C2 C3 1.405(6) . ?
C2 H2 0.9500 . ?
C3 C4 1.375(6) . ?
C3 H3 0.9500 . ?
C4 C5 1.409(6) . ?
C5 C6 1.207(6) . ?
C6 C7 1.439(6) . ?
C7 C12 1.397(7) . ?
C7 C8 1.397(7) . ?
C8 C9 1.383(7) . ?
C8 H8 0.9500 . ?
C9 C10 1.388(7) . ?
C9 H9 0.9500 . ?
C10 C11 1.385(7) . ?
C10 H10 0.9500 . ?
C11 C12 1.383(7) . ?
C11 H11 0.9500 . ?
C12 H12 0.9500 . ?

loop_
_geom_torsion_atom_site_label_1
_geom_torsion_atom_site_label_2
_geom_torsion_atom_site_label_3
_geom_torsion_atom_site_label_4
_geom_torsion
_geom_torsion_site_symmetry_1
_geom_torsion_site_symmetry_2
_geom_torsion_site_symmetry_3
_geom_torsion_site_symmetry_4
_geom_torsion_publ_flag
C4 S1 C1 C2 1.1(4) . . . . ?
C4 S1 C1 C1 179.2(5) . . . 5_585 ?
C1 C1 C2 C3 -178.4(6) 5_585 . . . ?
S1 C1 C2 C3 -0.6(5) . . . . ?
C1 C2 C3 C4 -0.4(6) . . . . ?
C2 C3 C4 C5 -179.2(4) . . . . ?
C2 C3 C4 S1 1.2(5) . . . . ?
C1 S1 C4 C3 -1.3(4) . . . . ?
C1 S1 C4 C5 179.1(4) . . . . ?
C3 C4 C5 C6 47(22) . . . . ?
S1 C4 C5 C6 -134(22) . . . . ?
C4 C5 C6 C7 -37(43) . . . . ?
C5 C6 C7 C12 173(100) . . . . ?
C5 C6 C7 C8 -7(28) . . . . ?
C12 C7 C8 C9 0.1(7) . . . . ?
C6 C7 C8 C9 179.8(4) . . . . ?
C7 C8 C9 C10 -0.8(8) . . . . ?
C8 C9 C10 C11 1.1(8) . . . . ?
C9 C10 C11 C12 -0.7(8) . . . . ?
C10 C11 C12 C7 0.0(7) . . . . ?
C8 C7 C12 C11 0.3(7) . . . . ?
C6 C7 C12 C11 -179.4(4) . . . . ?
